data_4341599
loop_
_publ_author_name
'Deacon, Glen B.'
'Junk, Peter C.'
'Wang, Jun'
'Werner, Daniel'

_publ_section_title
;
 Reactivity of Bulky Formamidinatosamarium(II or III) Complexes with
 C&#x2550;O and C&#x2550;S Bonds.
;
_journal_name_full 'Inorganic chemistry'
_journal_page_first 141110081832000
_journal_paper_doi 10.1021/ic502181g
_journal_year 2014
_chemical_formula_moiety '2(C55 H78 N4 O S2 Sm), 6(C6 H6)'
_chemical_formula_sum 'C146 H156 D36 N8 O2 S4 Sm2'
_chemical_formula_weight 2556.23
_chemical_name_systematic
;
 ?
;
_space_group_crystal_system monoclinic
_space_group_IT_number 14
_space_group_name_Hall '-P 2yn'
_space_group_name_H-M_alt 'P 1 21/n 1'
_symmetry_space_group_name_Hall '-P 2yn'
_symmetry_space_group_name_H-M 'P 1 21/n 1'
_atom_sites_solution_hydrogens geom
_atom_sites_solution_primary direct
_atom_sites_solution_secondary difmap
_audit_creation_date 2014-08-30
_audit_creation_method
;
Olex2 1.2
(compiled 2014.07.22 svn.r2960 for OlexSys, GUI svn.r4862)
;
_cell_angle_alpha 90
_cell_angle_beta 107.8760(10)
_cell_angle_gamma 90
_cell_formula_units_Z 2
_cell_length_a 15.8749(3)
_cell_length_b 23.1663(6)
_cell_length_c 19.3292(3)
_cell_measurement_temperature 123(1)
_cell_volume 6765.4(2)
_computing_cell_refinement 'Bruker Apex2 v2.0 (Bruker AXS, 2005)'
_computing_data_collection 'Bruker Apex2 v2.0 (Bruker AXS, 2005)'
_computing_data_reduction 'Bruker Apex2 v2.0 (Bruker AXS, 2005)'
_computing_molecular_graphics 'Olex2 (Dolomanov et al., 2009)'
_computing_publication_material 'Olex2 (Dolomanov et al., 2009)'
_computing_structure_refinement 'ShelXL (Sheldrick, 2014)'
_computing_structure_solution 'ShelXS-1997 (Sheldrick, 2008)'
_diffrn_ambient_temperature 123.15
_diffrn_measured_fraction_theta_full 1.000
_diffrn_measured_fraction_theta_max 1.000
_diffrn_measurement_device_type 'Bruker X8 Apex II CCD'
_diffrn_measurement_method 'phi and omega scans'
_diffrn_radiation_monochromator graphite
_diffrn_radiation_type MoK\a
_diffrn_radiation_wavelength 0.71073
_diffrn_reflns_av_R_equivalents 0.0550
_diffrn_reflns_av_unetI/netI 0.0546
_diffrn_reflns_Laue_measured_fraction_full 1.000
_diffrn_reflns_Laue_measured_fraction_max 1.000
_diffrn_reflns_limit_h_max 20
_diffrn_reflns_limit_h_min -19
_diffrn_reflns_limit_k_max 30
_diffrn_reflns_limit_k_min -30
_diffrn_reflns_limit_l_max 25
_diffrn_reflns_limit_l_min -24
_diffrn_reflns_number 55162
_diffrn_reflns_point_group_measured_fraction_full 1.000
_diffrn_reflns_point_group_measured_fraction_max 1.000
_diffrn_reflns_theta_full 27.500
_diffrn_reflns_theta_max 27.499
_diffrn_reflns_theta_min 1.609
_diffrn_source 'fine-focus sealed tube'
_exptl_absorpt_coefficient_mu 0.974
_exptl_absorpt_correction_T_max 0.9261
_exptl_absorpt_correction_T_min 0.7268
_exptl_absorpt_correction_type multi-scan
_exptl_absorpt_process_details SADABS
_exptl_crystal_density_method 'not measured'
_exptl_crystal_description prism
_exptl_crystal_F_000 2656
_exptl_crystal_size_max 0.35
_exptl_crystal_size_mid 0.25
_exptl_crystal_size_min 0.08
_refine_diff_density_max 0.777
_refine_diff_density_min -0.850
_refine_diff_density_rms 0.081
_refine_ls_extinction_method none
_refine_ls_goodness_of_fit_ref 1.073
_refine_ls_hydrogen_treatment constr
_refine_ls_matrix_type full
_refine_ls_number_parameters 811
_refine_ls_number_reflns 15524
_refine_ls_number_restraints 36
_refine_ls_restrained_S_all 1.073
_refine_ls_R_factor_all 0.0533
_refine_ls_R_factor_gt 0.0403
_refine_ls_shift/su_max 0.002
_refine_ls_shift/su_mean 0.000
_refine_ls_structure_factor_coef Fsqd
_refine_ls_weighting_details 'calc w=1/[\s^2^(Fo^2^)+(0.2000P)^2^+0.0000P] where P=(Fo^2^+2Fc^2^)/3'
_refine_ls_weighting_scheme calc
_refine_ls_wR_factor_gt 0.0720
_refine_ls_wR_factor_ref 0.0787
_reflns_Friedel_coverage 0.000
_reflns_number_gt 12834
_reflns_number_total 15524
_reflns_threshold_expression >2sigma(I)
_cod_data_source_file ic502181g_si_001.cif
_cod_data_source_block Compound5
_cod_depositor_comments
;
The following automatic conversions were performed:

'_exptl_absorpt_correction_type' value 'Multi-scan' changed to
'multi-scan' according to
/home/saulius/struct/COD-crude-data--automatic-downloads/rss-feeds/ACS/lib/dictionaries/cif_core.dic
dictionary named 'cif_core.dic' version 2.4.2 from 2011-04-26.

Automatic conversion script
Id: cif_fix_values 2935 2014-11-11 08:27:57Z andrius 
;
_cod_database_code 4341599
_shelxl_version_number 2014-3
_shelx_space_group_comment
;
The symmetry employed for this shelxl refinement is uniquely defined
by the following loop, which should always be used as a source of
symmetry information in preference to the above space-group names.
They are only intended as comments.
;
_shelx_estimated_absorpt_t_max 0.926
_shelx_estimated_absorpt_t_min 0.727
_olex2_refinement_description
;
1. Fixed Uiso
 At 1.2 times of:
  All C(H) groups, All C(H,H) groups
 At 1.5 times of:
  All C(H,H,H) groups
2. Restrained distances
 C57-C58 = C58-C59 = C59-C60 = C60-C61 = C61-C62 = C62-C57
 1.39 with sigma of 0.02
 C80-C81 = C81-C82 = C82-C83 = C83-C84 = C84-C85 = C85-C80
 1.39 with sigma of 0.02
 C69-C70 = C70-C71 = C71-C72 = C72-C73 = C73-C74 = C74-C69
 1.39 with sigma of 0.02
3. Uiso/Uaniso restraints and constraints
Uanis(C57) \\sim Ueq, Uanis(C61) \\sim Ueq, Uanis(C62) \\sim Ueq: with sigma of
0.002 and sigma for terminal atoms of 0.004
4. Others
 Fixed Sof: S1(0.5) C1(0.5) S2(0.5) C2(0.5) S3(0.5) S4(0.5) C57(0.5) H57(0.5)
 C58(0.5) H58(0.5) C59(0.5) H59(0.5) C60(0.5) H60(0.5) C61(0.5) H61(0.5)
 C62(0.5) H62(0.5) C81(0.5) H81(0.5) C82(0.5) H82(0.5) C83(0.5) H83(0.5)
 C80(0.5) H80(0.5) C84(0.5) H84(0.5) C85(0.5) H85(0.5)
5.a Ternary CH refined with riding coordinates:
 C9(H9), C12(H12), C22(H22), C25(H25), C34(H34), C37(H37), C47(H47), C50(H50)
5.b Secondary CH2 refined with riding coordinates:
 C53(H53A,H53B), C54(H54A,H54B), C55(H55A,H55B), C56(H56A,H56B)
5.c Me refined with riding coordinates:
 C10(H10A,H10B,H10C), C11(H11A,H11B,H11C), C13(H13A,H13B,H13C), C14(H14A,H14B,
 H14C), C23(H23A,H23B,H23C), C24(H24A,H24B,H24C), C26(H26A,H26B,H26C), C27(H27A,
 H27B,H27C), C35(H35A,H35B,H35C), C36(H36A,H36B,H36C), C38(H38A,H38B,H38C),
 C39(H39A,H39B,H39C), C48(H48A,H48B,H48C), C49(H49A,H49B,H49C), C51(H51A,H51B,
 H51C), C52(H52A,H52B,H52C)
5.d Aromatic/amide H refined with riding coordinates:
 C5(H5), C6(H6), C7(H7), C15(H15), C18(H18), C19(H19), C20(H20), C30(H30),
 C31(H31), C32(H32), C40(H40), C43(H43), C44(H44), C45(H45), C57(H57), C58(H58),
  C59(H59), C60(H60), C61(H61), C62(H62), C63(H63), C64(H64), C65(H65),
 C66(H66), C67(H67), C68(H68), C69(H69), C70(H70), C71(H71), C72(H72), C73(H73),
  C74(H74), C81(H81), C82(H82), C83(H83), C80(H80), C84(H84), C85(H85)
;
_olex2_submission_special_instructions 'No special instructions were received'

loop_
_space_group_symop_operation_xyz
'x, y, z'
'-x+1/2, y+1/2, -z+1/2'
'-x, -y, -z'
'x-1/2, -y-1/2, z-1/2'

loop_
_atom_site_label
_atom_site_type_symbol
_atom_site_fract_x
_atom_site_fract_y
_atom_site_fract_z
_atom_site_U_iso_or_equiv
_atom_site_adp_type
_atom_site_occupancy
_atom_site_site_symmetry_order
_atom_site_calc_flag
_atom_site_refinement_flags_posn
_atom_site_refinement_flags_adp
_atom_site_refinement_flags_occupancy
_atom_site_disorder_assembly
_atom_site_disorder_group
S1 S 0.94244(12) 0.09603(9) 0.98394(11) 0.0294(4) Uani 0.5 1 d . . P A -1
O1 O 0.80655(13) 0.06714(9) 0.77813(10) 0.0270(4) Uani 1 1 d . . . . .
N1 N 0.80753(14) 0.19164(10) 0.82721(11) 0.0204(5) Uani 1 1 d . . . . .
C1 C 0.8940(4) 0.0364(3) 0.9460(3) 0.0234(13) Uani 0.5 1 d . . P A -1
Sm1 Sm 0.77359(2) 0.10454(2) 0.88614(2) 0.01822(4) Uani 1 1 d . . . . .
S2 S 0.92535(9) -0.03319(7) 0.94936(8) 0.0249(3) Uani 0.5 1 d . . P A -1
N2 N 0.73098(14) 0.20437(10) 0.90810(11) 0.0200(5) Uani 1 1 d . . . . .
C2 C 1.0354(4) -0.0506(3) 1.0066(3) 0.0206(12) Uani 0.5 1 d . . P A -1
S3 S 1.10308(10) -0.00422(9) 1.06222(9) 0.0230(3) Uani 0.5 1 d . . P A -1
N3 N 0.64389(15) 0.04340(10) 0.84438(12) 0.0203(5) Uani 1 1 d . . . . .
C3 C 0.86031(18) 0.21581(12) 0.78598(14) 0.0214(6) Uani 1 1 d . . . . .
S4 S 1.06024(12) -0.12033(9) 0.99426(11) 0.0275(4) Uani 0.5 1 d . . P A -1
N4 N 0.68489(14) 0.07065(10) 0.96372(11) 0.0198(5) Uani 1 1 d . . . . .
C4 C 0.82618(19) 0.21523(12) 0.70902(15) 0.0237(6) Uani 1 1 d . . . . .
C5 C 0.8786(2) 0.23722(13) 0.66970(16) 0.0307(7) Uani 1 1 d . . . . .
H5 H 0.8564 0.2374 0.6181 0.037 Uiso 1 1 calc R . . . .
C6 C 0.9621(2) 0.25877(14) 0.70326(17) 0.0350(8) Uani 1 1 d . . . . .
H6 H 0.9965 0.2737 0.6749 0.042 Uiso 1 1 calc R . . . .
C7 C 0.9954(2) 0.25863(13) 0.77784(17) 0.0316(7) Uani 1 1 d . . . . .
H7 H 1.0531 0.2734 0.8007 0.038 Uiso 1 1 calc R . . . .
C8 C 0.94572(18) 0.23706(12) 0.82060(15) 0.0237(6) Uani 1 1 d . . . . .
C9 C 0.7336(2) 0.19364(13) 0.67143(14) 0.0262(6) Uani 1 1 d . . . . .
H9 H 0.7182 0.1653 0.7046 0.031 Uiso 1 1 calc R . . . .
C10 C 0.6664(2) 0.24311(13) 0.65831(16) 0.0303(7) Uani 1 1 d . . . . .
H10A H 0.6070 0.2281 0.6339 0.045 Uiso 1 1 calc R . . . .
H10B H 0.6678 0.2603 0.7050 0.045 Uiso 1 1 calc R . . . .
H10C H 0.6815 0.2725 0.6276 0.045 Uiso 1 1 calc R . . . .
C11 C 0.7238(2) 0.16285(15) 0.59926(16) 0.0380(8) Uani 1 1 d . . . . .
H11A H 0.6624 0.1501 0.5780 0.057 Uiso 1 1 calc R . . . .
H11B H 0.7394 0.1895 0.5657 0.057 Uiso 1 1 calc R . . . .
H11C H 0.7633 0.1293 0.6079 0.057 Uiso 1 1 calc R . . . .
C12 C 0.98747(19) 0.23595(14) 0.90256(16) 0.0324(7) Uani 1 1 d . . . . .
H12 H 0.9445 0.2170 0.9239 0.039 Uiso 1 1 calc R . . . .
C13 C 1.0048(3) 0.29651(18) 0.9339(2) 0.0644(13) Uani 1 1 d . . . . .
H13A H 1.0317 0.2942 0.9867 0.097 Uiso 1 1 calc R . . . .
H13B H 1.0451 0.3166 0.9125 0.097 Uiso 1 1 calc R . . . .
H13C H 0.9488 0.3177 0.9227 0.097 Uiso 1 1 calc R . . . .
C14 C 1.0724(2) 0.2000(2) 0.9244(2) 0.0627(13) Uani 1 1 d . . . . .
H14A H 1.0978 0.2001 0.9775 0.094 Uiso 1 1 calc R . . . .
H14B H 1.0588 0.1603 0.9072 0.094 Uiso 1 1 calc R . . . .
H14C H 1.1150 0.2167 0.9026 0.094 Uiso 1 1 calc R . . . .
C15 C 0.77293(17) 0.22673(12) 0.86497(14) 0.0206(6) Uani 1 1 d . . . . .
H15 H 0.7781 0.2674 0.8612 0.025 Uiso 1 1 calc R . . . .
C16 C 0.68940(19) 0.24425(12) 0.94393(15) 0.0245(6) Uani 1 1 d . . . . .
C17 C 0.7215(2) 0.24791(14) 1.02072(16) 0.0312(7) Uani 1 1 d . . . . .
C18 C 0.6832(2) 0.28857(15) 1.05493(18) 0.0419(9) Uani 1 1 d . . . . .
H18 H 0.7045 0.2920 1.1064 0.050 Uiso 1 1 calc R . . . .
C19 C 0.6155(3) 0.32378(16) 1.0164(2) 0.0472(10) Uani 1 1 d . . . . .
H19 H 0.5915 0.3517 1.0411 0.057 Uiso 1 1 calc R . . . .
C20 C 0.5823(2) 0.31861(14) 0.94196(18) 0.0373(8) Uani 1 1 d . . . . .
H20 H 0.5344 0.3424 0.9157 0.045 Uiso 1 1 calc R . . . .
C21 C 0.6184(2) 0.27865(13) 0.90462(16) 0.0290(7) Uani 1 1 d . . . . .
C22 C 0.7974(2) 0.21085(15) 1.06400(16) 0.0368(8) Uani 1 1 d . . . . .
H22 H 0.7970 0.1748 1.0355 0.044 Uiso 1 1 calc R . . . .
C23 C 0.8851(2) 0.24176(19) 1.07259(19) 0.0556(11) Uani 1 1 d . . . . .
H23A H 0.9341 0.2175 1.1008 0.083 Uiso 1 1 calc R . . . .
H23B H 0.8913 0.2492 1.0245 0.083 Uiso 1 1 calc R . . . .
H23C H 0.8859 0.2785 1.0980 0.083 Uiso 1 1 calc R . . . .
C24 C 0.7901(2) 0.19305(17) 1.13829(16) 0.0483(10) Uani 1 1 d . . . . .
H24A H 0.8411 0.1691 1.1637 0.072 Uiso 1 1 calc R . . . .
H24B H 0.7890 0.2277 1.1672 0.072 Uiso 1 1 calc R . . . .
H24C H 0.7355 0.1710 1.1315 0.072 Uiso 1 1 calc R . . . .
C25 C 0.5753(2) 0.27379(14) 0.82309(16) 0.0311(7) Uani 1 1 d . . . . .
H25 H 0.6095 0.2448 0.8042 0.037 Uiso 1 1 calc R . . . .
C26 C 0.5772(3) 0.33092(15) 0.7841(2) 0.0483(10) Uani 1 1 d . . . . .
H26A H 0.5488 0.3258 0.7317 0.072 Uiso 1 1 calc R . . . .
H26B H 0.5452 0.3604 0.8025 0.072 Uiso 1 1 calc R . . . .
H26C H 0.6387 0.3432 0.7930 0.072 Uiso 1 1 calc R . . . .
C27 C 0.4802(2) 0.25180(16) 0.80596(18) 0.0429(9) Uani 1 1 d . . . . .
H27A H 0.4534 0.2489 0.7532 0.064 Uiso 1 1 calc R . . . .
H27B H 0.4805 0.2137 0.8280 0.064 Uiso 1 1 calc R . . . .
H27C H 0.4459 0.2787 0.8257 0.064 Uiso 1 1 calc R . . . .
C28 C 0.58858(19) 0.00574(12) 0.79014(14) 0.0226(6) Uani 1 1 d . . . . .
C29 C 0.5116(2) 0.02815(13) 0.74026(14) 0.0268(7) Uani 1 1 d . . . . .
C30 C 0.4595(2) -0.00840(15) 0.68693(16) 0.0367(8) Uani 1 1 d . . . . .
H30 H 0.4078 0.0064 0.6523 0.044 Uiso 1 1 calc R . . . .
C31 C 0.4815(3) -0.06537(16) 0.68360(18) 0.0442(9) Uani 1 1 d . . . . .
H31 H 0.4444 -0.0898 0.6475 0.053 Uiso 1 1 calc R . . . .
C32 C 0.5566(2) -0.08689(14) 0.73218(19) 0.0412(9) Uani 1 1 d . . . . .
H32 H 0.5710 -0.1264 0.7293 0.049 Uiso 1 1 calc R . . . .
C33 C 0.6129(2) -0.05216(13) 0.78609(17) 0.0310(7) Uani 1 1 d . . . . .
C34 C 0.4862(2) 0.09115(13) 0.74222(16) 0.0313(7) Uani 1 1 d . . . . .
H34 H 0.5140 0.1054 0.7929 0.038 Uiso 1 1 calc R . . . .
C35 C 0.5246(3) 0.12617(16) 0.6923(2) 0.0573(11) Uani 1 1 d . . . . .
H35A H 0.5081 0.1668 0.6936 0.086 Uiso 1 1 calc R . . . .
H35B H 0.5892 0.1226 0.7087 0.086 Uiso 1 1 calc R . . . .
H35C H 0.5011 0.1116 0.6425 0.086 Uiso 1 1 calc R . . . .
C36 C 0.3864(2) 0.10089(16) 0.72311(18) 0.0432(8) Uani 1 1 d . . . . .
H36A H 0.3745 0.1422 0.7254 0.065 Uiso 1 1 calc R . . . .
H36B H 0.3571 0.0866 0.6739 0.065 Uiso 1 1 calc R . . . .
H36C H 0.3637 0.0801 0.7578 0.065 Uiso 1 1 calc R . . . .
C37 C 0.6979(2) -0.07586(13) 0.8364(2) 0.0393(8) Uani 1 1 d . . . . .
H37 H 0.7367 -0.0422 0.8577 0.047 Uiso 1 1 calc R . . . .
C38 C 0.7481(3) -0.11354(16) 0.7966(2) 0.0617(13) Uani 1 1 d . . . . .
H38A H 0.8028 -0.1279 0.8316 0.093 Uiso 1 1 calc R . . . .
H38B H 0.7109 -0.1463 0.7736 0.093 Uiso 1 1 calc R . . . .
H38C H 0.7626 -0.0905 0.7594 0.093 Uiso 1 1 calc R . . . .
C39 C 0.6839(2) -0.10981(16) 0.89915(18) 0.0445(9) Uani 1 1 d . . . . .
H39A H 0.7409 -0.1243 0.9303 0.067 Uiso 1 1 calc R . . . .
H39B H 0.6574 -0.0846 0.9276 0.067 Uiso 1 1 calc R . . . .
H39C H 0.6442 -0.1424 0.8800 0.067 Uiso 1 1 calc R . . . .
C40 C 0.63436(17) 0.03971(11) 0.91008(14) 0.0205(6) Uani 1 1 d . . . . .
H40 H 0.5910 0.0147 0.9183 0.025 Uiso 1 1 calc R . . . .
C41 C 0.66483(18) 0.06748(12) 1.03147(14) 0.0217(6) Uani 1 1 d . . . . .
C42 C 0.58763(18) 0.09428(12) 1.03719(14) 0.0226(6) Uani 1 1 d . . . . .
C43 C 0.56796(19) 0.08859(13) 1.10247(15) 0.0259(6) Uani 1 1 d . . . . .
H43 H 0.5155 0.1057 1.1070 0.031 Uiso 1 1 calc R . . . .
C44 C 0.6227(2) 0.05877(14) 1.16027(15) 0.0300(7) Uani 1 1 d . . . . .
H44 H 0.6077 0.0550 1.2040 0.036 Uiso 1 1 calc R . . . .
C45 C 0.6991(2) 0.03439(15) 1.15465(16) 0.0356(8) Uani 1 1 d . . . . .
H45 H 0.7373 0.0145 1.1952 0.043 Uiso 1 1 calc R . . . .
C46 C 0.72189(19) 0.03816(14) 1.09049(15) 0.0300(7) Uani 1 1 d . . . . .
C47 C 0.52647(19) 0.12902(13) 0.97560(15) 0.0269(6) Uani 1 1 d . . . . .
H47 H 0.5596 0.1386 0.9407 0.032 Uiso 1 1 calc R . . . .
C48 C 0.4980(2) 0.18570(14) 1.00210(18) 0.0365(8) Uani 1 1 d . . . . .
H48A H 0.4587 0.2067 0.9607 0.055 Uiso 1 1 calc R . . . .
H48B H 0.4667 0.1775 1.0375 0.055 Uiso 1 1 calc R . . . .
H48C H 0.5504 0.2092 1.0251 0.055 Uiso 1 1 calc R . . . .
C49 C 0.4444(2) 0.09421(15) 0.93436(17) 0.0385(8) Uani 1 1 d . . . . .
H49A H 0.4063 0.1178 0.8950 0.058 Uiso 1 1 calc R . . . .
H49B H 0.4627 0.0594 0.9139 0.058 Uiso 1 1 calc R . . . .
H49C H 0.4117 0.0831 0.9678 0.058 Uiso 1 1 calc R . . . .
C50 C 0.8060(2) 0.01027(18) 1.08621(18) 0.0476(10) Uani 1 1 d . . . . .
H50 H 0.8116 0.0193 1.0372 0.057 Uiso 1 1 calc R . . . .
C51 C 0.8038(3) -0.05501(19) 1.0927(2) 0.0627(12) Uani 1 1 d . . . . .
H51A H 0.8595 -0.0713 1.0897 0.094 Uiso 1 1 calc R . . . .
H51B H 0.7960 -0.0654 1.1396 0.094 Uiso 1 1 calc R . . . .
H51C H 0.7544 -0.0705 1.0532 0.094 Uiso 1 1 calc R . . . .
C52 C 0.8876(2) 0.0340(2) 1.1424(3) 0.0713(14) Uani 1 1 d . . . . .
H52A H 0.9404 0.0146 1.1375 0.107 Uiso 1 1 calc R . . . .
H52B H 0.8920 0.0756 1.1348 0.107 Uiso 1 1 calc R . . . .
H52C H 0.8833 0.0271 1.1912 0.107 Uiso 1 1 calc R . . . .
C53 C 0.75392(19) 0.03441(13) 0.71515(15) 0.0276(6) Uani 1 1 d . . . . .
H53A H 0.7127 0.0602 0.6797 0.033 Uiso 1 1 calc R . . . .
H53B H 0.7191 0.0041 0.7302 0.033 Uiso 1 1 calc R . . . .
C54 C 0.8201(2) 0.00732(14) 0.68182(17) 0.0339(7) Uani 1 1 d . . . . .
H54A H 0.8042 -0.0332 0.6675 0.041 Uiso 1 1 calc R . . . .
H54B H 0.8229 0.0293 0.6386 0.041 Uiso 1 1 calc R . . . .
C55 C 0.9069(2) 0.01063(15) 0.74214(17) 0.0375(8) Uani 1 1 d . . . . .
H55A H 0.9138 -0.0220 0.7765 0.045 Uiso 1 1 calc R . . . .
H55B H 0.9578 0.0112 0.7227 0.045 Uiso 1 1 calc R . . . .
C56 C 0.8977(2) 0.06709(14) 0.77752(16) 0.0328(7) Uani 1 1 d . . . . .
H56A H 0.9392 0.0691 0.8276 0.039 Uiso 1 1 calc R . . . .
H56B H 0.9092 0.1000 0.7491 0.039 Uiso 1 1 calc R . . . .
C57 C 0.6212(8) -0.0510(6) 0.5444(6) 0.057(3) Uani 0.5 1 d D U P B -1
H57 H 0.5829 -0.0669 0.5689 0.069 Uiso 0.5 1 calc R . P B -1
C58 C 0.6782(10) -0.0865(8) 0.5221(11) 0.064(5) Uani 0.5 1 d D . P B -1
H58 H 0.6786 -0.1271 0.5287 0.077 Uiso 0.5 1 calc R . P B -1
C59 C 0.7331(19) -0.0605(9) 0.4906(19) 0.052(6) Uani 0.5 1 d D . P B -1
H59 H 0.7761 -0.0839 0.4791 0.063 Uiso 0.5 1 calc R . P B -1
C60 C 0.7319(15) -0.0027(9) 0.4737(10) 0.053(4) Uani 0.5 1 d D . P B -1
H60 H 0.7694 0.0125 0.4482 0.063 Uiso 0.5 1 calc R . P B -1
C61 C 0.6740(7) 0.0323(4) 0.4953(5) 0.039(2) Uani 0.5 1 d D U P B -1
H61 H 0.6711 0.0727 0.4860 0.047 Uiso 0.5 1 calc R . P B -1
C62 C 0.6204(8) 0.0064(5) 0.5311(6) 0.041(3) Uani 0.5 1 d D U P B -1
H62 H 0.5811 0.0301 0.5470 0.050 Uiso 0.5 1 calc R . P B -1
C63 C 0.9871(3) 0.1001(2) 0.6253(2) 0.0662(13) Uani 1 1 d . . . . .
H63 H 0.9348 0.1228 0.6139 0.079 Uiso 1 1 calc R . . . .
C64 C 1.0614(3) 0.1194(2) 0.6760(2) 0.0631(12) Uani 1 1 d . . . . .
H64 H 1.0606 0.1547 0.7007 0.076 Uiso 1 1 calc R . . . .
C65 C 1.1367(3) 0.0877(2) 0.6909(2) 0.0634(12) Uani 1 1 d . . . . .
H65 H 1.1890 0.1016 0.7259 0.076 Uiso 1 1 calc R . . . .
C66 C 1.1390(3) 0.0370(2) 0.6573(2) 0.0703(14) Uani 1 1 d . . . . .
H66 H 1.1926 0.0157 0.6684 0.084 Uiso 1 1 calc R . . . .
C67 C 1.0641(4) 0.0161(2) 0.6071(2) 0.0789(15) Uani 1 1 d . . . . .
H67 H 1.0653 -0.0199 0.5840 0.095 Uiso 1 1 calc R . . . .
C68 C 0.9861(3) 0.0485(3) 0.5902(2) 0.0733(15) Uani 1 1 d . . . . .
H68 H 0.9335 0.0350 0.5553 0.088 Uiso 1 1 calc R . . . .
C69 C 0.2885(3) 0.2553(3) 0.8899(4) 0.094(2) Uani 1 1 d D . . . .
H69 H 0.2968 0.2162 0.9053 0.112 Uiso 1 1 calc R . . . .
C70 C 0.2379(3) 0.2693(2) 0.8190(3) 0.0811(16) Uani 1 1 d D . . . .
H70 H 0.2121 0.2397 0.7852 0.097 Uiso 1 1 calc R . . . .
C71 C 0.2260(3) 0.3256(2) 0.7989(2) 0.0652(13) Uani 1 1 d D . . . .
H71 H 0.1919 0.3356 0.7508 0.078 Uiso 1 1 calc R . . . .
C72 C 0.2623(4) 0.3673(3) 0.8471(3) 0.0970(19) Uani 1 1 d D . . . .
H72 H 0.2522 0.4066 0.8329 0.116 Uiso 1 1 calc R . . . .
C73 C 0.3134(5) 0.3543(3) 0.9160(3) 0.123(3) Uani 1 1 d D . . . .
H73 H 0.3400 0.3843 0.9490 0.148 Uiso 1 1 calc R . . . .
C74 C 0.3259(4) 0.2991(3) 0.9369(3) 0.095(2) Uani 1 1 d D . . . .
H74 H 0.3612 0.2901 0.9850 0.114 Uiso 1 1 calc R . . . .
C81 C 0.6436(8) 0.0212(4) 0.5144(5) 0.048(3) Uani 0.5 1 d D . P C -2
H81 H 0.6191 0.0589 0.5064 0.057 Uiso 0.5 1 calc R . P C -2
C82 C 0.6126(6) -0.0198(6) 0.5535(5) 0.053(2) Uani 0.5 1 d D . P C -2
H82 H 0.5679 -0.0097 0.5746 0.064 Uiso 0.5 1 calc R . P C -2
C83 C 0.6473(7) -0.0760(5) 0.5617(6) 0.057(2) Uani 0.5 1 d D . P C -2
H83 H 0.6264 -0.1043 0.5880 0.068 Uiso 0.5 1 calc R . P C -2
C80 C 0.7123(12) 0.0044(6) 0.4875(9) 0.045(4) Uani 0.5 1 d D . P C -2
H80 H 0.7373 0.0329 0.4645 0.054 Uiso 0.5 1 calc R . P C -2
C84 C 0.7124(8) -0.0893(9) 0.5308(10) 0.047(3) Uani 0.5 1 d D . P C -2
H84 H 0.7354 -0.1274 0.5365 0.057 Uiso 0.5 1 calc R . P C -2
C85 C 0.746(2) -0.0507(8) 0.4924(18) 0.046(5) Uani 0.5 1 d D . P C -2
H85 H 0.7894 -0.0613 0.4704 0.056 Uiso 0.5 1 calc R . P C -2

loop_
_atom_site_aniso_label
_atom_site_aniso_U_11
_atom_site_aniso_U_22
_atom_site_aniso_U_33
_atom_site_aniso_U_23
_atom_site_aniso_U_13
_atom_site_aniso_U_12
S1 0.0214(8) 0.0302(12) 0.0309(11) 0.0037(8) -0.0002(7) -0.0007(9)
O1 0.0251(11) 0.0339(12) 0.0247(10) 0.0006(9) 0.0116(9) 0.0037(9)
N1 0.0202(12) 0.0229(12) 0.0199(11) 0.0003(10) 0.0088(9) -0.0015(10)
C1 0.026(3) 0.025(4) 0.021(3) 0.010(3) 0.010(3) 0.005(3)
Sm1 0.01640(7) 0.02079(8) 0.01867(7) 0.00250(6) 0.00715(5) 0.00165(6)
S2 0.0180(7) 0.0286(9) 0.0262(7) 0.0033(6) 0.0040(6) 0.0038(6)
N2 0.0205(12) 0.0216(12) 0.0192(11) -0.0034(9) 0.0079(9) -0.0023(9)
C2 0.022(3) 0.026(3) 0.020(3) 0.007(2) 0.015(2) 0.006(2)
S3 0.0198(8) 0.0238(9) 0.0240(8) 0.0032(8) 0.0046(6) 0.0051(8)
N3 0.0223(12) 0.0196(12) 0.0210(11) -0.0029(9) 0.0094(10) -0.0006(9)
C3 0.0244(15) 0.0183(14) 0.0245(14) 0.0005(11) 0.0118(12) 0.0008(11)
S4 0.0208(8) 0.0248(11) 0.0318(11) 0.0047(8) 0.0005(7) 0.0029(8)
N4 0.0178(11) 0.0248(12) 0.0179(11) 0.0029(10) 0.0070(9) 0.0012(9)
C4 0.0280(16) 0.0208(14) 0.0240(14) 0.0008(12) 0.0106(12) 0.0026(12)
C5 0.0405(19) 0.0308(17) 0.0256(15) 0.0020(13) 0.0170(14) -0.0014(14)
C6 0.0382(19) 0.0364(19) 0.0399(18) 0.0036(15) 0.0258(15) -0.0053(15)
C7 0.0244(16) 0.0307(17) 0.0434(18) 0.0020(14) 0.0156(14) -0.0046(13)
C8 0.0224(15) 0.0220(15) 0.0283(15) 0.0028(12) 0.0102(12) 0.0006(12)
C9 0.0354(17) 0.0273(16) 0.0176(13) 0.0008(12) 0.0108(12) -0.0021(13)
C10 0.0301(17) 0.0299(17) 0.0309(16) -0.0017(13) 0.0094(13) -0.0005(13)
C11 0.043(2) 0.041(2) 0.0286(17) -0.0016(15) 0.0100(15) 0.0024(16)
C12 0.0211(15) 0.0416(19) 0.0312(16) 0.0064(14) 0.0033(13) -0.0069(13)
C13 0.089(3) 0.057(3) 0.038(2) -0.0066(19) 0.007(2) -0.034(2)
C14 0.0265(19) 0.097(4) 0.062(3) 0.042(2) 0.0102(18) 0.010(2)
C15 0.0204(14) 0.0197(14) 0.0211(13) -0.0011(11) 0.0053(11) -0.0018(11)
C16 0.0287(16) 0.0217(15) 0.0281(15) -0.0060(12) 0.0163(12) -0.0061(12)
C17 0.0365(18) 0.0335(18) 0.0274(15) -0.0101(14) 0.0153(14) -0.0148(14)
C18 0.056(2) 0.043(2) 0.0359(18) -0.0166(16) 0.0267(17) -0.0170(18)
C19 0.061(3) 0.038(2) 0.058(2) -0.0164(18) 0.040(2) -0.0056(18)
C20 0.042(2) 0.0295(17) 0.050(2) -0.0032(16) 0.0281(17) 0.0025(15)
C21 0.0305(17) 0.0260(16) 0.0362(17) -0.0031(13) 0.0187(14) -0.0004(13)
C22 0.0377(19) 0.049(2) 0.0223(15) -0.0087(15) 0.0070(14) -0.0157(16)
C23 0.040(2) 0.085(3) 0.038(2) -0.003(2) 0.0065(17) -0.023(2)
C24 0.057(2) 0.060(3) 0.0264(17) -0.0057(17) 0.0107(16) -0.021(2)
C25 0.0301(17) 0.0317(17) 0.0349(17) 0.0057(14) 0.0148(14) 0.0080(13)
C26 0.059(2) 0.042(2) 0.054(2) 0.0130(18) 0.032(2) 0.0127(18)
C27 0.0322(19) 0.058(2) 0.0385(18) 0.0095(17) 0.0104(15) 0.0049(17)
C28 0.0290(15) 0.0222(15) 0.0227(14) -0.0040(12) 0.0167(12) -0.0070(12)
C29 0.0327(17) 0.0306(17) 0.0186(13) -0.0034(12) 0.0101(12) -0.0121(13)
C30 0.043(2) 0.044(2) 0.0230(15) -0.0050(14) 0.0094(14) -0.0171(16)
C31 0.056(2) 0.047(2) 0.0363(18) -0.0213(17) 0.0241(18) -0.0282(19)
C32 0.057(2) 0.0271(18) 0.055(2) -0.0167(16) 0.040(2) -0.0148(16)
C33 0.0385(18) 0.0251(16) 0.0407(18) -0.0046(14) 0.0286(15) -0.0045(13)
C34 0.0272(16) 0.0344(18) 0.0281(15) 0.0030(13) 0.0025(13) -0.0029(13)
C35 0.048(2) 0.045(2) 0.090(3) 0.028(2) 0.036(2) 0.0086(18)
C36 0.0278(17) 0.054(2) 0.0445(19) -0.0058(18) 0.0060(15) -0.0071(16)
C37 0.0358(19) 0.0196(16) 0.070(2) -0.0051(16) 0.0269(18) -0.0018(14)
C38 0.082(3) 0.034(2) 0.097(3) 0.019(2) 0.068(3) 0.025(2)
C39 0.0361(19) 0.056(2) 0.0408(19) -0.0078(18) 0.0112(15) 0.0083(17)
C40 0.0204(14) 0.0179(14) 0.0265(14) 0.0034(11) 0.0121(11) 0.0033(11)
C41 0.0220(14) 0.0270(15) 0.0182(13) 0.0022(11) 0.0093(11) -0.0020(12)
C42 0.0211(14) 0.0262(15) 0.0222(13) -0.0027(12) 0.0090(11) -0.0043(11)
C43 0.0243(15) 0.0293(16) 0.0293(15) -0.0044(13) 0.0158(12) -0.0027(12)
C44 0.0310(17) 0.0416(19) 0.0213(14) 0.0012(13) 0.0137(13) -0.0050(14)
C45 0.0294(17) 0.056(2) 0.0206(14) 0.0126(15) 0.0061(13) 0.0023(15)
C46 0.0215(15) 0.0437(19) 0.0273(15) 0.0119(14) 0.0110(12) 0.0065(13)
C47 0.0240(15) 0.0328(17) 0.0280(15) 0.0041(13) 0.0137(12) 0.0054(13)
C48 0.0333(18) 0.0354(19) 0.0466(19) 0.0079(16) 0.0208(15) 0.0082(14)
C49 0.0279(17) 0.053(2) 0.0316(16) 0.0007(16) 0.0042(14) 0.0064(15)
C50 0.0313(19) 0.082(3) 0.0350(18) 0.0337(19) 0.0188(15) 0.0282(19)
C51 0.051(3) 0.079(3) 0.060(3) 0.000(2) 0.020(2) 0.030(2)
C52 0.026(2) 0.082(3) 0.106(4) 0.023(3) 0.019(2) 0.007(2)
C53 0.0305(16) 0.0254(16) 0.0298(15) -0.0028(13) 0.0135(13) 0.0001(13)
C54 0.0367(18) 0.0352(18) 0.0345(17) -0.0030(14) 0.0181(14) 0.0063(15)
C55 0.0400(19) 0.046(2) 0.0333(17) 0.0131(15) 0.0213(15) 0.0191(16)
C56 0.0280(17) 0.045(2) 0.0274(15) 0.0050(14) 0.0119(13) 0.0037(14)
C57 0.056(4) 0.057(4) 0.059(4) -0.001(2) 0.017(2) -0.0017(19)
C58 0.065(11) 0.050(8) 0.064(8) -0.011(6) 0.001(10) -0.024(9)
C59 0.047(12) 0.054(9) 0.054(10) -0.021(9) 0.013(9) 0.012(9)
C60 0.061(8) 0.078(9) 0.021(7) -0.021(6) 0.015(5) 0.001(6)
C61 0.039(3) 0.039(3) 0.037(3) -0.0029(19) 0.0085(18) -0.0018(18)
C62 0.041(3) 0.042(3) 0.041(3) 0.0000(19) 0.0120(19) -0.0008(19)
C63 0.052(3) 0.099(4) 0.060(3) 0.034(3) 0.036(2) 0.018(3)
C64 0.067(3) 0.070(3) 0.065(3) 0.022(2) 0.039(3) 0.011(2)
C65 0.061(3) 0.092(4) 0.042(2) 0.016(2) 0.023(2) 0.015(3)
C66 0.068(3) 0.109(4) 0.036(2) 0.016(2) 0.019(2) 0.037(3)
C67 0.105(4) 0.097(4) 0.048(3) -0.004(3) 0.043(3) 0.015(3)
C68 0.056(3) 0.133(5) 0.035(2) 0.011(3) 0.019(2) -0.011(3)
C69 0.048(3) 0.093(4) 0.158(6) 0.066(4) 0.058(4) 0.032(3)
C70 0.028(2) 0.079(4) 0.140(5) -0.006(4) 0.033(3) -0.001(2)
C71 0.061(3) 0.085(4) 0.058(3) 0.020(3) 0.030(2) 0.016(3)
C72 0.134(5) 0.072(4) 0.071(3) 0.013(3) 0.012(3) 0.025(4)
C73 0.157(6) 0.122(6) 0.074(4) -0.017(4) 0.010(4) 0.081(5)
C74 0.101(5) 0.142(6) 0.062(3) 0.041(4) 0.053(3) 0.082(4)
C81 0.070(8) 0.032(5) 0.027(5) -0.002(4) -0.006(5) -0.014(5)
C82 0.043(5) 0.061(7) 0.058(6) -0.019(6) 0.020(4) 0.007(5)
C83 0.050(6) 0.057(7) 0.068(7) -0.009(6) 0.025(5) -0.014(5)
C80 0.064(11) 0.048(8) 0.015(7) -0.006(5) 0.000(5) -0.013(7)
C84 0.033(7) 0.047(6) 0.058(8) -0.012(5) 0.008(7) -0.012(6)
C85 0.039(7) 0.057(10) 0.038(8) -0.001(8) 0.005(5) -0.014(7)

loop_
_atom_type_symbol
_atom_type_description
_atom_type_scat_dispersion_real
_atom_type_scat_dispersion_imag
_atom_type_scat_source
C C 0.0033 0.0016 'International Tables Vol C Tables 4.2.6.8 and 6.1.1.4'
D D 0.0000 0.0000 'International Tables Vol C Tables 4.2.6.8 and 6.1.1.4'
H H 0.0000 0.0000 'International Tables Vol C Tables 4.2.6.8 and 6.1.1.4'
N N 0.0061 0.0033 'International Tables Vol C Tables 4.2.6.8 and 6.1.1.4'
O O 0.0106 0.0060 'International Tables Vol C Tables 4.2.6.8 and 6.1.1.4'
S S 0.1246 0.1234 'International Tables Vol C Tables 4.2.6.8 and 6.1.1.4'
Sm Sm -0.1638 3.4418 'International Tables Vol C Tables 4.2.6.8 and 6.1.1.4'

loop_
_geom_angle_atom_site_label_1
_geom_angle_atom_site_label_2
_geom_angle_atom_site_label_3
_geom_angle
C1 S1 Sm1 62.1(2)
C53 O1 Sm1 132.40(16)
C56 O1 Sm1 118.66(16)
C56 O1 C53 108.0(2)
C3 N1 Sm1 145.71(17)
C15 N1 Sm1 93.54(16)
C15 N1 C3 118.7(2)
S1 C1 Sm1 82.0(3)
S1 C1 S2 134.2(4)
S2 C1 Sm1 143.7(4)
O1 Sm1 S1 98.08(6)
O1 Sm1 C1 80.62(15)
O1 Sm1 N2 127.82(7)
O1 Sm1 N4 135.24(7)
N1 Sm1 S1 94.06(6)
N1 Sm1 O1 76.21(7)
N1 Sm1 C1 119.53(16)
N1 Sm1 N2 54.85(7)
N1 Sm1 N4 141.89(7)
C1 Sm1 S1 35.89(17)
C1 Sm1 N2 136.58(17)
C1 Sm1 N4 90.90(15)
N2 Sm1 S1 101.94(7)
N3 Sm1 S1 136.89(7)
N3 Sm1 O1 83.79(7)
N3 Sm1 N1 127.60(7)
N3 Sm1 C1 103.76(17)
N3 Sm1 N2 110.67(7)
N3 Sm1 N4 55.55(7)
N4 Sm1 S1 100.07(6)
N4 Sm1 N2 87.51(7)
C1 S2 C2 117.2(3)
C15 N2 Sm1 92.33(16)
C15 N2 C16 116.6(2)
C16 N2 Sm1 150.96(17)
S3 C2 S2 124.4(3)
S3 C2 S4 125.1(3)
S4 C2 S2 110.5(3)
C28 N3 Sm1 149.74(16)
C40 N3 Sm1 93.07(16)
C40 N3 C28 115.8(2)
C4 C3 N1 118.6(2)
C8 C3 N1 121.0(2)
C8 C3 C4 120.4(2)
C40 N4 Sm1 91.03(15)
C40 N4 C41 116.0(2)
C41 N4 Sm1 152.96(17)
C3 C4 C9 120.6(2)
C5 C4 C3 118.1(3)
C5 C4 C9 121.2(3)
C4 C5 H5 119.1
C6 C5 C4 121.9(3)
C6 C5 H5 119.1
C5 C6 H6 120.1
C7 C6 C5 119.9(3)
C7 C6 H6 120.1
C6 C7 H7 119.5
C6 C7 C8 121.0(3)
C8 C7 H7 119.5
C3 C8 C12 122.7(2)
C7 C8 C3 118.8(3)
C7 C8 C12 118.6(3)
C4 C9 H9 107.6
C4 C9 C10 110.9(2)
C4 C9 C11 113.8(2)
C10 C9 H9 107.6
C11 C9 H9 107.6
C11 C9 C10 109.1(2)
C9 C10 H10A 109.5
C9 C10 H10B 109.5
C9 C10 H10C 109.5
H10A C10 H10B 109.5
H10A C10 H10C 109.5
H10B C10 H10C 109.5
C9 C11 H11A 109.5
C9 C11 H11B 109.5
C9 C11 H11C 109.5
H11A C11 H11B 109.5
H11A C11 H11C 109.5
H11B C11 H11C 109.5
C8 C12 H12 107.6
C8 C12 C13 111.6(3)
C8 C12 C14 111.3(3)
C13 C12 H12 107.6
C13 C12 C14 110.8(3)
C14 C12 H12 107.6
C12 C13 H13A 109.5
C12 C13 H13B 109.5
C12 C13 H13C 109.5
H13A C13 H13B 109.5
H13A C13 H13C 109.5
H13B C13 H13C 109.5
C12 C14 H14A 109.5
C12 C14 H14B 109.5
C12 C14 H14C 109.5
H14A C14 H14B 109.5
H14A C14 H14C 109.5
H14B C14 H14C 109.5
N1 C15 N2 118.9(2)
N1 C15 H15 120.6
N2 C15 H15 120.6
C17 C16 N2 118.3(3)
C21 C16 N2 121.3(2)
C21 C16 C17 120.4(3)
C16 C17 C22 121.1(3)
C18 C17 C16 118.0(3)
C18 C17 C22 120.9(3)
C17 C18 H18 119.1
C19 C18 C17 121.8(3)
C19 C18 H18 119.1
C18 C19 H19 120.0
C18 C19 C20 120.0(3)
C20 C19 H19 120.0
C19 C20 H20 119.7
C19 C20 C21 120.7(3)
C21 C20 H20 119.7
C16 C21 C20 119.1(3)
C16 C21 C25 123.6(3)
C20 C21 C25 117.4(3)
C17 C22 H22 107.6
C17 C22 C23 109.9(3)
C17 C22 C24 113.3(3)
C23 C22 H22 107.6
C23 C22 C24 110.6(3)
C24 C22 H22 107.6
C22 C23 H23A 109.5
C22 C23 H23B 109.5
C22 C23 H23C 109.5
H23A C23 H23B 109.5
H23A C23 H23C 109.5
H23B C23 H23C 109.5
C22 C24 H24A 109.5
C22 C24 H24B 109.5
C22 C24 H24C 109.5
H24A C24 H24B 109.5
H24A C24 H24C 109.5
H24B C24 H24C 109.5
C21 C25 H25 107.9
C21 C25 C26 112.2(3)
C21 C25 C27 110.5(2)
C26 C25 H25 107.9
C26 C25 C27 110.4(3)
C27 C25 H25 107.9
C25 C26 H26A 109.5
C25 C26 H26B 109.5
C25 C26 H26C 109.5
H26A C26 H26B 109.5
H26A C26 H26C 109.5
H26B C26 H26C 109.5
C25 C27 H27A 109.5
C25 C27 H27B 109.5
C25 C27 H27C 109.5
H27A C27 H27B 109.5
H27A C27 H27C 109.5
H27B C27 H27C 109.5
C29 C28 N3 119.0(2)
C29 C28 C33 120.7(3)
C33 C28 N3 120.2(3)
C28 C29 C34 121.4(2)
C30 C29 C28 118.5(3)
C30 C29 C34 120.0(3)
C29 C30 H30 119.4
C31 C30 C29 121.2(3)
C31 C30 H30 119.4
C30 C31 H31 120.0
C32 C31 C30 120.0(3)
C32 C31 H31 120.0
C31 C32 H32 119.2
C31 C32 C33 121.7(3)
C33 C32 H32 119.2
C28 C33 C37 121.3(3)
C32 C33 C28 117.8(3)
C32 C33 C37 120.8(3)
C29 C34 H34 107.6
C29 C34 C35 109.6(3)
C29 C34 C36 113.6(3)
C35 C34 H34 107.6
C35 C34 C36 110.8(3)
C36 C34 H34 107.6
C34 C35 H35A 109.5
C34 C35 H35B 109.5
C34 C35 H35C 109.5
H35A C35 H35B 109.5
H35A C35 H35C 109.5
H35B C35 H35C 109.5
C34 C36 H36A 109.5
C34 C36 H36B 109.5
C34 C36 H36C 109.5
H36A C36 H36B 109.5
H36A C36 H36C 109.5
H36B C36 H36C 109.5
C33 C37 H37 107.4
C33 C37 C38 112.5(3)
C33 C37 C39 112.5(3)
C38 C37 H37 107.4
C39 C37 H37 107.4
C39 C37 C38 109.3(3)
C37 C38 H38A 109.5
C37 C38 H38B 109.5
C37 C38 H38C 109.5
H38A C38 H38B 109.5
H38A C38 H38C 109.5
H38B C38 H38C 109.5
C37 C39 H39A 109.5
C37 C39 H39B 109.5
C37 C39 H39C 109.5
H39A C39 H39B 109.5
H39A C39 H39C 109.5
H39B C39 H39C 109.5
N3 C40 H40 120.0
N4 C40 N3 120.0(2)
N4 C40 H40 120.0
C42 C41 N4 119.3(2)
C46 C41 N4 119.9(2)
C46 C41 C42 120.8(2)
C41 C42 C47 122.4(2)
C43 C42 C41 118.1(3)
C43 C42 C47 119.5(2)
C42 C43 H43 119.3
C44 C43 C42 121.5(3)
C44 C43 H43 119.3
C43 C44 H44 120.1
C45 C44 C43 119.8(3)
C45 C44 H44 120.1
C44 C45 H45 119.3
C44 C45 C46 121.4(3)
C46 C45 H45 119.3
C41 C46 C45 118.4(3)
C41 C46 C50 121.8(3)
C45 C46 C50 119.8(3)
C42 C47 H47 107.8
C42 C47 C48 112.1(2)
C42 C47 C49 111.5(3)
C48 C47 H47 107.8
C48 C47 C49 109.6(3)
C49 C47 H47 107.8
C47 C48 H48A 109.5
C47 C48 H48B 109.5
C47 C48 H48C 109.5
H48A C48 H48B 109.5
H48A C48 H48C 109.5
H48B C48 H48C 109.5
C47 C49 H49A 109.5
C47 C49 H49B 109.5
C47 C49 H49C 109.5
H49A C49 H49B 109.5
H49A C49 H49C 109.5
H49B C49 H49C 109.5
C46 C50 H50 107.4
C46 C50 C51 112.2(3)
C46 C50 C52 112.5(3)
C51 C50 H50 107.4
C52 C50 H50 107.4
C52 C50 C51 109.8(3)
C50 C51 H51A 109.5
C50 C51 H51B 109.5
C50 C51 H51C 109.5
H51A C51 H51B 109.5
H51A C51 H51C 109.5
H51B C51 H51C 109.5
C50 C52 H52A 109.5
C50 C52 H52B 109.5
C50 C52 H52C 109.5
H52A C52 H52B 109.5
H52A C52 H52C 109.5
H52B C52 H52C 109.5
O1 C53 H53A 110.6
O1 C53 H53B 110.6
O1 C53 C54 105.9(2)
H53A C53 H53B 108.7
C54 C53 H53A 110.6
C54 C53 H53B 110.6
C53 C54 H54A 111.0
C53 C54 H54B 111.0
H54A C54 H54B 109.0
C55 C54 C53 103.7(2)
C55 C54 H54A 111.0
C55 C54 H54B 111.0
C54 C55 H55A 111.4
C54 C55 H55B 111.4
H55A C55 H55B 109.3
C56 C55 C54 101.7(2)
C56 C55 H55A 111.4
C56 C55 H55B 111.4
O1 C56 C55 103.9(3)
O1 C56 H56A 111.0
O1 C56 H56B 111.0
C55 C56 H56A 111.0
C55 C56 H56B 111.0
H56A C56 H56B 109.0
C58 C57 H57 120.3
C62 C57 H57 120.3
C62 C57 C58 119.4(13)
C57 C58 H58 121.6
C59 C58 C57 116.8(17)
C59 C58 H58 121.6
C58 C59 H59 117.4
C58 C59 C60 125.3(18)
C60 C59 H59 117.4
C59 C60 H60 121.3
C59 C60 C61 117.5(15)
C61 C60 H60 121.3
C60 C61 H61 121.2
C60 C61 C62 117.5(12)
C62 C61 H61 121.2
C57 C62 C61 123.4(12)
C57 C62 H62 118.3
C61 C62 H62 118.3
C64 C63 H63 119.3
C64 C63 C68 121.3(4)
C68 C63 H63 119.3
C63 C64 H64 120.3
C65 C64 C63 119.4(5)
C65 C64 H64 120.3
C64 C65 H65 119.3
C66 C65 C64 121.4(5)
C66 C65 H65 119.3
C65 C66 H66 119.9
C65 C66 C67 120.2(4)
C67 C66 H66 119.9
C66 C67 H67 120.3
C66 C67 C68 119.4(5)
C68 C67 H67 120.3
C63 C68 C67 118.4(5)
C63 C68 H68 120.8
C67 C68 H68 120.8
C70 C69 H69 120.6
C74 C69 H69 120.6
C74 C69 C70 118.8(5)
C69 C70 H70 120.3
C71 C70 C69 119.4(5)
C71 C70 H70 120.3
C70 C71 H71 120.0
C72 C71 C70 120.0(5)
C72 C71 H71 120.0
C71 C72 H72 119.4
C71 C72 C73 121.2(5)
C73 C72 H72 119.4
C72 C73 H73 120.2
C74 C73 C72 119.7(6)
C74 C73 H73 120.2
C69 C74 H74 119.5
C73 C74 C69 120.9(5)
C73 C74 H74 119.5
C82 C81 H81 121.4
C82 C81 C80 117.2(9)
C80 C81 H81 121.4
C81 C82 H82 119.9
C81 C82 C83 120.1(8)
C83 C82 H82 119.9
C82 C83 H83 120.7
C84 C83 C82 118.6(12)
C84 C83 H83 120.7
C81 C80 H80 117.9
C85 C80 C81 124.2(15)
C85 C80 H80 117.9
C83 C84 H84 118.1
C85 C84 C83 123.9(19)
C85 C84 H84 118.1
C80 C85 H85 122.1
C84 C85 C80 116(2)
C84 C85 H85 122.1

loop_
_geom_bond_atom_site_label_1
_geom_bond_atom_site_label_2
_geom_bond_distance
S1 C1 1.641(8)
S1 Sm1 2.7724(18)
O1 Sm1 2.4604(18)
O1 C53 1.460(3)
O1 C56 1.451(3)
N1 Sm1 2.457(2)
N1 C3 1.436(3)
N1 C15 1.320(3)
C1 Sm1 2.476(7)
C1 S2 1.682(7)
Sm1 N2 2.482(2)
Sm1 N3 2.424(2)
Sm1 N4 2.479(2)
S2 C2 1.803(6)
N2 C15 1.322(3)
N2 C16 1.432(3)
C2 S3 1.660(6)
C2 S4 1.697(6)
N3 C28 1.437(3)
N3 C40 1.327(3)
C3 C4 1.418(4)
C3 C8 1.404(4)
N4 C40 1.312(3)
N4 C41 1.441(3)
C4 C5 1.385(4)
C4 C9 1.511(4)
C5 H5 0.9500
C5 C6 1.378(4)
C6 H6 0.9500
C6 C7 1.375(4)
C7 H7 0.9500
C7 C8 1.398(4)
C8 C12 1.518(4)
C9 H9 1.0000
C9 C10 1.532(4)
C9 C11 1.532(4)
C10 H10A 0.9800
C10 H10B 0.9800
C10 H10C 0.9800
C11 H11A 0.9800
C11 H11B 0.9800
C11 H11C 0.9800
C12 H12 1.0000
C12 C13 1.519(5)
C12 C14 1.530(5)
C13 H13A 0.9800
C13 H13B 0.9800
C13 H13C 0.9800
C14 H14A 0.9800
C14 H14B 0.9800
C14 H14C 0.9800
C15 H15 0.9500
C16 C17 1.416(4)
C16 C21 1.399(4)
C17 C18 1.393(4)
C17 C22 1.507(5)
C18 H18 0.9500
C18 C19 1.372(5)
C19 H19 0.9500
C19 C20 1.378(5)
C20 H20 0.9500
C20 C21 1.400(4)
C21 C25 1.517(4)
C22 H22 1.0000
C22 C23 1.528(4)
C22 C24 1.532(4)
C23 H23A 0.9800
C23 H23B 0.9800
C23 H23C 0.9800
C24 H24A 0.9800
C24 H24B 0.9800
C24 H24C 0.9800
C25 H25 1.0000
C25 C26 1.528(4)
C25 C27 1.529(4)
C26 H26A 0.9800
C26 H26B 0.9800
C26 H26C 0.9800
C27 H27A 0.9800
C27 H27B 0.9800
C27 H27C 0.9800
C28 C29 1.403(4)
C28 C33 1.405(4)
C29 C30 1.393(4)
C29 C34 1.518(4)
C30 H30 0.9500
C30 C31 1.372(5)
C31 H31 0.9500
C31 C32 1.366(5)
C32 H32 0.9500
C32 C33 1.400(4)
C33 C37 1.505(5)
C34 H34 1.0000
C34 C35 1.523(4)
C34 C36 1.528(4)
C35 H35A 0.9800
C35 H35B 0.9800
C35 H35C 0.9800
C36 H36A 0.9800
C36 H36B 0.9800
C36 H36C 0.9800
C37 H37 1.0000
C37 C38 1.538(4)
C37 C39 1.517(5)
C38 H38A 0.9800
C38 H38B 0.9800
C38 H38C 0.9800
C39 H39A 0.9800
C39 H39B 0.9800
C39 H39C 0.9800
C40 H40 0.9500
C41 C42 1.408(4)
C41 C46 1.396(4)
C42 C43 1.396(4)
C42 C47 1.516(4)
C43 H43 0.9500
C43 C44 1.373(4)
C44 H44 0.9500
C44 C45 1.373(4)
C45 H45 0.9500
C45 C46 1.397(4)
C46 C50 1.509(4)
C47 H47 1.0000
C47 C48 1.527(4)
C47 C49 1.531(4)
C48 H48A 0.9800
C48 H48B 0.9800
C48 H48C 0.9800
C49 H49A 0.9800
C49 H49B 0.9800
C49 H49C 0.9800
C50 H50 1.0000
C50 C51 1.519(6)
C50 C52 1.515(5)
C51 H51A 0.9800
C51 H51B 0.9800
C51 H51C 0.9800
C52 H52A 0.9800
C52 H52B 0.9800
C52 H52C 0.9800
C53 H53A 0.9900
C53 H53B 0.9900
C53 C54 1.526(4)
C54 H54A 0.9900
C54 H54B 0.9900
C54 C55 1.510(4)
C55 H55A 0.9900
C55 H55B 0.9900
C55 C56 1.504(4)
C56 H56A 0.9900
C56 H56B 0.9900
C57 H57 0.9500
C57 C58 1.386(15)
C57 C62 1.354(12)
C58 H58 0.9500
C58 C59 1.350(15)
C59 H59 0.9500
C59 C60 1.376(16)
C60 H60 0.9500
C60 C61 1.383(13)
C61 H61 0.9500
C61 C62 1.388(11)
C62 H62 0.9500
C63 H63 0.9500
C63 C64 1.357(6)
C63 C68 1.372(7)
C64 H64 0.9500
C64 C65 1.356(6)
C65 H65 0.9500
C65 C66 1.349(6)
C66 H66 0.9500
C66 C67 1.371(6)
C67 H67 0.9500
C67 C68 1.398(6)
C68 H68 0.9500
C69 H69 0.9500
C69 C70 1.398(7)
C69 C74 1.368(7)
C70 H70 0.9500
C70 C71 1.358(6)
C71 H71 0.9500
C71 C72 1.342(6)
C72 H72 0.9500
C72 C73 1.364(7)
C73 H73 0.9500
C73 C74 1.337(7)
C74 H74 0.9500
C81 H81 0.9500
C81 C82 1.393(11)
C81 C80 1.400(13)
C82 H82 0.9500
C82 C83 1.404(12)
C83 H83 0.9500
C83 C84 1.377(14)
C80 H80 0.9500
C80 C85 1.375(16)
C84 H84 0.9500
C84 C85 1.369(16)
C85 H85 0.9500

loop_
_geom_torsion_atom_site_label_1
_geom_torsion_atom_site_label_2
_geom_torsion_atom_site_label_3
_geom_torsion_atom_site_label_4
_geom_torsion
S1 C1 S2 C2 0.6(6)
O1 C53 C54 C55 18.0(3)
N1 C3 C4 C5 -178.3(3)
N1 C3 C4 C9 4.4(4)
N1 C3 C8 C7 178.2(3)
N1 C3 C8 C12 0.0(4)
C1 S2 C2 S3 6.7(5)
C1 S2 C2 S4 -172.2(3)
Sm1 S1 C1 S2 176.7(6)
Sm1 O1 C53 C54 -161.06(18)
Sm1 O1 C56 C55 139.99(18)
Sm1 N1 C3 C4 91.8(4)
Sm1 N1 C3 C8 -85.1(4)
Sm1 N1 C15 N2 -6.3(2)
Sm1 C1 S2 C2 175.1(4)
Sm1 N2 C15 N1 6.2(2)
Sm1 N2 C16 C17 60.7(5)
Sm1 N2 C16 C21 -118.9(4)
Sm1 N3 C28 C29 -98.5(4)
Sm1 N3 C28 C33 79.6(4)
Sm1 N3 C40 N4 6.3(3)
Sm1 N4 C40 N3 -6.2(3)
Sm1 N4 C41 C42 111.0(4)
Sm1 N4 C41 C46 -68.9(5)
N2 C16 C17 C18 177.3(3)
N2 C16 C17 C22 -0.1(4)
N2 C16 C21 C20 -177.5(3)
N2 C16 C21 C25 4.8(4)
N3 C28 C29 C30 178.6(2)
N3 C28 C29 C34 0.4(4)
N3 C28 C33 C32 -180.0(2)
N3 C28 C33 C37 -1.7(4)
C3 N1 C15 N2 -174.0(2)
C3 C4 C5 C6 0.6(4)
C3 C4 C9 C10 90.5(3)
C3 C4 C9 C11 -146.1(3)
C3 C8 C12 C13 -116.2(3)
C3 C8 C12 C14 119.4(3)
N4 C41 C42 C43 177.5(2)
N4 C41 C42 C47 -3.0(4)
N4 C41 C46 C45 -178.1(3)
N4 C41 C46 C50 1.3(5)
C4 C3 C8 C7 1.3(4)
C4 C3 C8 C12 -176.8(3)
C4 C5 C6 C7 0.2(5)
C5 C4 C9 C10 -86.7(3)
C5 C4 C9 C11 36.7(4)
C5 C6 C7 C8 -0.2(5)
C6 C7 C8 C3 -0.5(4)
C6 C7 C8 C12 177.7(3)
C7 C8 C12 C13 65.7(4)
C7 C8 C12 C14 -58.7(4)
C8 C3 C4 C5 -1.3(4)
C8 C3 C4 C9 -178.6(3)
C9 C4 C5 C6 177.9(3)
C15 N1 C3 C4 -110.2(3)
C15 N1 C3 C8 72.9(3)
C15 N2 C16 C17 -115.3(3)
C15 N2 C16 C21 65.2(3)
C16 N2 C15 N1 -175.8(2)
C16 C17 C18 C19 1.0(5)
C16 C17 C22 C23 89.2(3)
C16 C17 C22 C24 -146.5(3)
C16 C21 C25 C26 -122.8(3)
C16 C21 C25 C27 113.5(3)
C17 C16 C21 C20 3.0(4)
C17 C16 C21 C25 -174.8(3)
C17 C18 C19 C20 1.4(5)
C18 C17 C22 C23 -88.1(4)
C18 C17 C22 C24 36.3(4)
C18 C19 C20 C21 -1.6(5)
C19 C20 C21 C16 -0.6(5)
C19 C20 C21 C25 177.3(3)
C20 C21 C25 C26 59.4(4)
C20 C21 C25 C27 -64.3(4)
C21 C16 C17 C18 -3.2(4)
C21 C16 C17 C22 179.5(3)
C22 C17 C18 C19 178.3(3)
C28 N3 C40 N4 177.0(2)
C28 C29 C30 C31 1.2(4)
C28 C29 C34 C35 91.8(3)
C28 C29 C34 C36 -143.8(3)
C28 C33 C37 C38 -135.6(3)
C28 C33 C37 C39 100.3(3)
C29 C28 C33 C32 -1.8(4)
C29 C28 C33 C37 176.4(3)
C29 C30 C31 C32 -1.4(5)
C30 C29 C34 C35 -86.5(3)
C30 C29 C34 C36 38.0(4)
C30 C31 C32 C33 -0.1(5)
C31 C32 C33 C28 1.7(4)
C31 C32 C33 C37 -176.6(3)
C32 C33 C37 C38 42.5(4)
C32 C33 C37 C39 -81.5(4)
C33 C28 C29 C30 0.5(4)
C33 C28 C29 C34 -177.8(3)
C34 C29 C30 C31 179.4(3)
C40 N3 C28 C29 100.2(3)
C40 N3 C28 C33 -81.6(3)
C40 N4 C41 C42 -71.6(3)
C40 N4 C41 C46 108.5(3)
C41 N4 C40 N3 175.0(2)
C41 C42 C43 C44 1.2(4)
C41 C42 C47 C48 -135.5(3)
C41 C42 C47 C49 101.2(3)
C41 C46 C50 C51 -114.6(4)
C41 C46 C50 C52 121.1(4)
C42 C41 C46 C45 2.1(5)
C42 C41 C46 C50 -178.6(3)
C42 C43 C44 C45 0.8(5)
C43 C42 C47 C48 44.1(4)
C43 C42 C47 C49 -79.3(3)
C43 C44 C45 C46 -1.4(5)
C44 C45 C46 C41 0.0(5)
C44 C45 C46 C50 -179.4(3)
C45 C46 C50 C51 64.7(4)
C45 C46 C50 C52 -59.6(4)
C46 C41 C42 C43 -2.7(4)
C46 C41 C42 C47 176.9(3)
C47 C42 C43 C44 -178.3(3)
C53 O1 C56 C55 -30.5(3)
C53 C54 C55 C56 -35.6(3)
C54 C55 C56 O1 40.8(3)
C56 O1 C53 C54 7.6(3)
C57 C58 C59 C60 -6(4)
C58 C57 C62 C61 0(2)
C58 C59 C60 C61 5(4)
C59 C60 C61 C62 -1(3)
C60 C61 C62 C57 -1(2)
C62 C57 C58 C59 3(3)
C63 C64 C65 C66 -1.0(6)
C64 C63 C68 C67 -0.9(6)
C64 C65 C66 C67 -0.4(7)
C65 C66 C67 C68 1.2(7)
C66 C67 C68 C63 -0.5(6)
C68 C63 C64 C65 1.7(6)
C69 C70 C71 C72 -0.3(7)
C70 C69 C74 C73 1.0(8)
C70 C71 C72 C73 1.7(9)
C71 C72 C73 C74 -1.8(10)
C72 C73 C74 C69 0.4(10)
C74 C69 C70 C71 -1.0(7)
C81 C82 C83 C84 0.3(14)
C81 C80 C85 C84 -5(4)
C82 C81 C80 C85 5(3)
C82 C83 C84 C85 0(2)
C83 C84 C85 C80 2(4)
C80 C81 C82 C83 -2.8(14)
